data_2012481
loop_
_publ_author_name
'Nesterov, Vladimir N.'
'Montoya, Nicole G.'
'Antipin, Mikhail Yu.'
'Sanghadasa, Mohan'
'Clark, Ronald D.'
'Timofeeva, Tatiana V.'

_publ_section_title
;
 Three polar derivatives of <i>N</i>-ethylcarbazole: materials for
 optical applications
;
_journal_issue 2
_journal_name_full 'Acta Crystallographica Section C'
_journal_page_first o72
_journal_page_last o75
_journal_paper_doi 10.1107/S0108270101020170
_journal_volume 58
_journal_year 2002
_chemical_formula_moiety 'C18 H13 N3'
_chemical_formula_sum 'C18 H13 N3'
_chemical_formula_weight 271.31
_chemical_name_systematic
;
2-(9-ethyl-9H-carbazol-3-ylmethylene)malononitrile
;
_space_group_IT_number 14
_symmetry_cell_setting monoclinic
_symmetry_space_group_name_Hall '-P 2ybc'
_symmetry_space_group_name_H-M 'P 1 21/c 1'
_atom_sites_solution_hydrogens geom
_atom_sites_solution_primary direct
_atom_sites_solution_secondary difmap
_audit_creation_method SHELXL97
_cell_angle_alpha 90
_cell_angle_beta 96.87(3)
_cell_angle_gamma 90
_cell_formula_units_Z 4
_cell_length_a 12.731(3)
_cell_length_b 4.2160(8)
_cell_length_c 26.640(5)
_cell_measurement_reflns_used 24
_cell_measurement_temperature 298(2)
_cell_measurement_theta_max 12
_cell_measurement_theta_min 11
_cell_volume 1419.6(5)
_computing_cell_refinement 'CAD-4 Software'
_computing_data_collection 'CAD-4 Software (Enraf-Nonius, 1989)'
_computing_data_reduction 'SHELXTL-Plus (Sheldrick, 1994)'
_computing_molecular_graphics SHELXTL-Plus
_computing_publication_material SHELXL97
_computing_structure_refinement 'SHELXL97 (Sheldrick, 1997)'
_computing_structure_solution 'SHELXS97 (Sheldrick, 1990)'
_diffrn_ambient_temperature 298(2)
_diffrn_measured_fraction_theta_full .996
_diffrn_measured_fraction_theta_max .996
_diffrn_measurement_device_type 'Enraf-Nonius CAD-4'
_diffrn_measurement_method \q/2\q
_diffrn_radiation_monochromator graphite
_diffrn_radiation_source 'fine-focus sealed tube'
_diffrn_radiation_type MoK\a
_diffrn_radiation_wavelength .71073
_diffrn_reflns_av_R_equivalents .024
_diffrn_reflns_av_sigmaI/netI .081
_diffrn_reflns_limit_h_max 15
_diffrn_reflns_limit_h_min 0
_diffrn_reflns_limit_k_max 5
_diffrn_reflns_limit_k_min 0
_diffrn_reflns_limit_l_max 31
_diffrn_reflns_limit_l_min -31
_diffrn_reflns_number 2575
_diffrn_reflns_theta_full 24.98
_diffrn_reflns_theta_max 24.98
_diffrn_reflns_theta_min 1.54
_diffrn_standards_decay_% 3
_diffrn_standards_interval_count 97
_diffrn_standards_number 3
_exptl_absorpt_coefficient_mu .077
_exptl_absorpt_correction_type none
_exptl_absorpt_process_details
;
;
_exptl_crystal_colour yellow
_exptl_crystal_density_diffrn 1.269
_exptl_crystal_density_meas ?
_exptl_crystal_density_method 'not measured'
_exptl_crystal_description needle
_exptl_crystal_F_000 568
_exptl_crystal_size_max .5
_exptl_crystal_size_mid .1
_exptl_crystal_size_min .1
_refine_diff_density_max .17
_refine_diff_density_min -.21
_refine_ls_extinction_method none
_refine_ls_goodness_of_fit_ref 1.004
_refine_ls_hydrogen_treatment constr
_refine_ls_matrix_type full
_refine_ls_number_parameters 191
_refine_ls_number_reflns 2458
_refine_ls_number_restraints 0
_refine_ls_restrained_S_all 1.004
_refine_ls_R_factor_all .125
_refine_ls_R_factor_gt .062
_refine_ls_shift/su_max .001
_refine_ls_shift/su_mean .000
_refine_ls_structure_factor_coef Fsqd
_refine_ls_weighting_details 'calc w = 1/[\s^2^(Fo^2^)+(0.062P)^2^] where P=(Fo^2^+2Fc^2^)/3'
_refine_ls_weighting_scheme calc
_refine_ls_wR_factor_gt .131
_refine_ls_wR_factor_ref .156
_reflns_number_gt 1280
_reflns_number_total 2458
_reflns_threshold_expression I>2\s(I)
_cod_data_source_file bm1472.cif
_cod_data_source_block IIIa
_cod_depositor_comments
;
The following automatic conversions were performed:
'_symmetry_cell_setting' value 'Monoclinic' changed to 'monoclinic'
according to '/home/saulius/struct/CIF-dictionaries/cif_core.dic'
dictionary named 'cif_core.dic' version 2.4.1 from 2010-06-29.

Automatic conversion script
Id: cif_fix_enum 1527 2010-12-29 10:47:43Z saulius 

The following automatic conversions were performed:

'_symmetry_cell_setting' value 'Monoclinic' changed to 'monoclinic'
according to /home/saulius/struct/CIF-dictionaries/cif_core.dic
dictionary named 'cif_core.dic' version 2.4.1 from 2010-06-29.

Automatic conversion script
Id: cif_fix_values 1715 2011-07-08 13:25:40Z adriana 

The following automatic conversions were performed:

'_exptl_crystal_density_meas' value 'not measured' was changed to '?'
- the value is perceived as not measured.

Automatic conversion script
Id: cif_fix_values 3008 2015-01-20 13:52:24Z robertas 
;
_cod_original_sg_symbol_H-M 'P 21/c'
_cod_database_code 2012481
_cod_database_fobs_code 2012481

loop_
_symmetry_equiv_pos_as_xyz
'x, y, z'
'-x, y+1/2, -z+1/2'
'-x, -y, -z'
'x, -y-1/2, z-1/2'

loop_
_atom_site_label
_atom_site_fract_x
_atom_site_fract_y
_atom_site_fract_z
_atom_site_U_iso_or_equiv
_atom_site_adp_type
_atom_site_calc_flag
_atom_site_refinement_flags
_atom_site_occupancy
_atom_site_disorder_assembly
_atom_site_disorder_group
_atom_site_type_symbol
N1 .24263(18) .2665(6) .12782(9) .0432(7) Uani d . 1 . . N
N2 .7266(3) .2384(9) .01848(13) .0812(11) Uani d . 1 . . N
N3 .9166(2) -.3603(10) .12600(12) .0877(12) Uani d . 1 . . N
C1 .4002(2) .2588(8) .08033(12) .0487(9) Uani d . 1 . . C
H1A .3686 .3770 .0521 .058 Uiso calc R 1 . . H
C2 .5028(2) .1540(8) .08266(11) .0502(9) Uani d . 1 . . C
H2A .5425 .2047 .0557 .060 Uiso calc R 1 . . H
C3 .5512(2) -.0260(8) .12358(11) .0447(8) Uani d . 1 . . C
C4 .4921(2) -.1046(8) .16329(11) .0452(9) Uani d . 1 . . C
H4A .5230 -.2311 .1907 .054 Uiso calc R 1 . . H
C5 .3892(2) .0020(8) .16249(10) .0418(8) Uani d . 1 . . C
C6 .3086(2) -.0295(8) .19616(11) .0416(8) Uani d . 1 . . C
C7 .3045(2) -.1738(8) .24234(12) .0497(9) Uani d . 1 . . C
H7A .3637 -.2884 .2581 .060 Uiso calc R 1 . . H
C8 .2135(3) -.1496(9) .26530(12) .0559(9) Uani d . 1 . . C
H8A .2103 -.2450 .2974 .067 Uiso calc R 1 . . H
C9 .1260(3) .0143(9) .24167(13) .0565(10) Uani d . 1 . . C
H9A .0635 .0243 .2579 .068 Uiso calc R 1 . . H
C10 .1272(2) .1612(8) .19584(12) .0495(9) Uani d . 1 . . C
H10A .0674 .2727 .1800 .059 Uiso calc R 1 . . H
C11 .2202(2) .1390(8) .17366(11) .0416(8) Uani d . 1 . . C
C12 .1706(2) .4617(9) .09390(12) .0533(9) Uani d . 1 . . C
H12A .2127 .6077 .0751 .064 Uiso calc R 1 . . H
H12B .1269 .5921 .1143 .064 Uiso calc R 1 . . H
C13 .0992(3) .2686(10) .05679(13) .0719(12) Uani d . 1 . . C
H13A .0530 .4105 .0349 .108 Uiso calc R 1 . . H
H13B .0559 .1276 .0751 .108 Uiso calc R 1 . . H
H13C .1420 .1416 .0361 .108 Uiso calc R 1 . . H
C14 .3439(2) .1862(8) .12072(11) .0415(8) Uani d . 1 . . C
C15 .6578(2) -.1410(8) .12851(12) .0513(9) Uani d . 1 . . C
H15A .6763 -.2702 .1574 .062 Uiso calc R 1 . . H
C16 .7369(2) -.0986(8) .09939(11) .0466(9) Uani d . 1 . . C
C17 .7297(2) .0886(10) .05432(14) .0563(10) Uani d . 1 . . C
C18 .8373(3) -.2418(10) .11382(13) .0595(10) Uani d . 1 . . C

loop_
_atom_site_aniso_label
_atom_site_aniso_U_11
_atom_site_aniso_U_22
_atom_site_aniso_U_33
_atom_site_aniso_U_12
_atom_site_aniso_U_13
_atom_site_aniso_U_23
N1 .0349(14) .0495(18) .0444(15) .0088(13) .0006(11) .0012(14)
N2 .076(2) .101(3) .069(2) .019(2) .0201(18) .015(2)
N3 .0536(19) .124(3) .088(2) .028(2) .0153(17) .017(2)
C1 .0421(19) .059(2) .0440(18) .0069(17) .0025(14) .0087(18)
C2 .0402(18) .063(2) .0472(19) .0058(19) .0053(14) .0010(19)
C3 .0355(17) .052(2) .0460(18) .0026(17) .0033(14) -.0014(17)
C4 .0433(19) .048(2) .0413(18) .0024(17) -.0054(14) .0005(16)
C5 .0359(17) .045(2) .0429(18) .0005(16) -.0008(13) -.0013(17)
C6 .0392(18) .045(2) .0390(17) .0020(16) -.0007(14) -.0013(16)
C7 .050(2) .049(2) .049(2) .0031(18) .0030(15) .0026(18)
C8 .056(2) .066(3) .0459(19) -.004(2) .0076(16) .0047(19)
C9 .047(2) .068(3) .057(2) -.006(2) .0145(16) -.007(2)
C10 .0415(18) .053(2) .054(2) .0055(17) .0042(15) -.0012(18)
C11 .0400(17) .045(2) .0394(18) .0051(16) .0040(14) -.0034(16)
C12 .0494(19) .057(2) .0526(19) .0165(19) .0040(15) .0107(19)
C13 .068(2) .078(3) .064(2) .025(2) -.0192(19) -.001(2)
C14 .0347(17) .045(2) .0439(18) .0042(16) -.0014(13) -.0045(16)
C15 .0411(18) .063(2) .0493(19) .0054(18) .0018(15) -.0008(18)
C16 .0395(18) .055(2) .0452(19) .0041(17) .0038(14) -.0072(18)
C17 .044(2) .072(3) .054(2) .0055(19) .0118(17) -.002(2)
C18 .043(2) .078(3) .059(2) .010(2) .0114(17) .007(2)

loop_
_atom_type_symbol
_atom_type_description
_atom_type_scat_dispersion_real
_atom_type_scat_dispersion_imag
_atom_type_scat_source
C C .0033 .0016 'International Tables Vol C Tables 4.2.6.8 and 6.1.1.4'
H H .0000 .0000 'International Tables Vol C Tables 4.2.6.8 and 6.1.1.4'
N N .0061 .0033 'International Tables Vol C Tables 4.2.6.8 and 6.1.1.4'

loop_
_geom_angle_atom_site_label_1
_geom_angle_atom_site_label_2
_geom_angle_atom_site_label_3
_geom_angle
_geom_angle_publ_flag
C14 N1 C11 108.7(2) no
C14 N1 C12 125.8(3) no
C11 N1 C12 125.4(2) no
C2 C1 C14 117.9(3) no
C2 C1 H1A 121.1 no
C14 C1 H1A 121.1 no
C1 C2 C3 122.3(3) no
C1 C2 H2A 118.9 no
C3 C2 H2A 118.9 no
C2 C3 C4 119.0(3) no
C2 C3 C15 125.1(3) yes
C4 C3 C15 115.9(3) no
C5 C4 C3 120.1(3) no
C5 C4 H4A 119.9 no
C3 C4 H4A 119.9 no
C4 C5 C14 119.0(3) no
C4 C5 C6 134.5(3) no
C14 C5 C6 106.5(2) no
C7 C6 C11 119.4(3) no
C7 C6 C5 134.3(3) no
C11 C6 C5 106.3(3) no
C8 C7 C6 119.1(3) no
C8 C7 H7A 120.4 no
C6 C7 H7A 120.4 no
C7 C8 C9 120.4(3) no
C7 C8 H8A 119.8 no
C9 C8 H8A 119.8 no
C10 C9 C8 122.1(3) no
C10 C9 H9A 119.0 no
C8 C9 H9A 119.0 no
C9 C10 C11 116.8(3) no
C9 C10 H10A 121.6 no
C11 C10 H10A 121.6 no
C10 C11 N1 128.4(3) no
C10 C11 C6 122.2(3) no
N1 C11 C6 109.3(3) no
N1 C12 C13 112.8(3) no
N1 C12 H12A 109.0 no
C13 C12 H12A 109.0 no
N1 C12 H12B 109.0 no
C13 C12 H12B 109.0 no
H12A C12 H12B 107.8 no
C12 C13 H13A 109.5 no
C12 C13 H13B 109.5 no
H13A C13 H13B 109.5 no
C12 C13 H13C 109.5 no
H13A C13 H13C 109.5 no
H13B C13 H13C 109.5 no
N1 C14 C1 129.2(3) no
N1 C14 C5 109.1(3) no
C1 C14 C5 121.7(3) no
C16 C15 C3 131.6(3) yes
C16 C15 H15A 114.2 no
C3 C15 H15A 114.2 no
C15 C16 C18 119.6(3) yes
C15 C16 C17 125.2(3) yes
C18 C16 C17 115.2(3) yes
N2 C17 C16 178.3(4) yes
N3 C18 C16 178.6(4) yes

loop_
_geom_bond_atom_site_label_1
_geom_bond_atom_site_label_2
_geom_bond_site_symmetry_1
_geom_bond_site_symmetry_2
_geom_bond_distance
_geom_bond_publ_flag
N1 C11 . . 1.395(4) no
N1 C12 . . 1.461(4) no
N1 C14 . . 1.368(3) no
N2 C17 . . 1.142(4) yes
N3 C18 . . 1.138(4) yes
C1 C2 . . 1.372(4) no
C1 C14 . . 1.396(4) no
C1 H1A . . .9500 no
C2 C3 . . 1.408(4) no
C2 H2A . . .9500 no
C3 C4 . . 1.409(4) no
C3 C15 . . 1.432(4) yes
C4 C5 . . 1.383(4) no
C4 H4A . . .9500 no
C5 C14 . . 1.421(4) no
C5 C6 . . 1.448(4) no
C6 C7 . . 1.379(4) no
C6 C11 . . 1.403(4) no
C7 C8 . . 1.377(4) no
C7 H7A . . .9500 no
C8 C9 . . 1.396(4) no
C8 H8A . . .9500 no
C9 C10 . . 1.371(4) no
C9 H9A . . .9500 no
C10 C11 . . 1.387(4) no
C10 H10A . . .9500 no
C12 C13 . . 1.501(4) no
C12 H12A . . .9900 no
C12 H12B . . .9900 no
C13 H13A . . .9800 no
C13 H13B . . .9800 no
C13 H13C . . .9800 no
C15 C16 . . 1.355(4) yes
C15 H15A . . .9500 no
C16 C18 . . 1.424(5) yes
C16 C17 . . 1.431(5) yes

loop_
_geom_torsion_atom_site_label_1
_geom_torsion_atom_site_label_2
_geom_torsion_atom_site_label_3
_geom_torsion_atom_site_label_4
_geom_torsion
_geom_torsion_publ_flag
C14 C1 C2 C3 1.1(5) no
C1 C2 C3 C4 .7(5) no
C1 C2 C3 C15 -179.6(3) no
C2 C3 C4 C5 -1.8(5) no
C15 C3 C4 C5 178.5(3) no
C3 C4 C5 C14 1.1(5) no
C3 C4 C5 C6 -179.2(3) no
C4 C5 C6 C7 1.3(7) no
C14 C5 C6 C7 -178.9(4) no
C4 C5 C6 C11 179.4(4) no
C14 C5 C6 C11 -.8(3) no
C11 C6 C7 C8 .1(5) no
C5 C6 C7 C8 178.0(3) no
C6 C7 C8 C9 1.1(5) no
C7 C8 C9 C10 -1.3(5) no
C8 C9 C10 C11 .2(5) no
C9 C10 C11 N1 -179.6(3) no
C9 C10 C11 C6 1.1(5) no
C14 N1 C11 C10 -180.0(3) no
C12 N1 C11 C10 1.7(5) no
C14 N1 C11 C6 -.7(4) no
C12 N1 C11 C6 -178.9(3) no
C7 C6 C11 C10 -1.3(5) no
C5 C6 C11 C10 -179.7(3) no
C7 C6 C11 N1 179.3(3) no
C5 C6 C11 N1 .9(4) no
C14 N1 C12 C13 94.2(4) no
C11 N1 C12 C13 -87.8(4) yes
C11 N1 C14 C1 179.6(3) no
C12 N1 C14 C1 -2.2(5) no
C11 N1 C14 C5 .1(3) no
C12 N1 C14 C5 178.4(3) no
C2 C1 C14 N1 178.8(3) no
C2 C1 C14 C5 -1.8(5) no
C4 C5 C14 N1 -179.8(3) no
C6 C5 C14 N1 .4(3) no
C4 C5 C14 C1 .8(5) no
C6 C5 C14 C1 -179.1(3) no
C2 C3 C15 C16 3.9(6) no
C4 C3 C15 C16 -176.5(3) no
C3 C15 C16 C18 179.5(4) no
C3 C15 C16 C17 .9(6) no

loop_
_cod_related_entry_id
_cod_related_entry_database
_cod_related_entry_code
1 ChemSpider 256027
